data_7151877
loop_
_publ_author_name
'Chaitanya, T. Krishna'
'Nagarajan, Rajagopal'

_publ_section_title
;
 Synthesis of functionalized ellipticinium and ellipticine derivatives
 via electrophilic cyclization
;
_journal_issue 12
_journal_name_full 'Organic &amp; Biomolecular Chemistry'
_journal_page_first 4662
_journal_paper_doi 10.1039/c1ob05258f
_journal_volume 9
_journal_year 2011
_chemical_formula_sum 'C33 H29 F3 N2 O3 S'
_chemical_formula_weight 590.64
_chemical_name_systematic
;
?
;
_space_group_IT_number 33
_symmetry_cell_setting orthorhombic
_symmetry_space_group_name_Hall 'P 2c -2n'
_symmetry_space_group_name_H-M 'P n a 21'
_atom_sites_solution_hydrogens geom
_atom_sites_solution_primary direct
_atom_sites_solution_secondary difmap
_audit_creation_method SHELXL-97
_cell_angle_alpha 90.00
_cell_angle_beta 90.00
_cell_angle_gamma 90.00
_cell_formula_units_Z 4
_cell_length_a 8.1925(3)
_cell_length_b 16.7763(8)
_cell_length_c 21.6041(10)
_cell_measurement_reflns_used 3108
_cell_measurement_temperature 298(2)
_cell_measurement_theta_max 28.9420
_cell_measurement_theta_min 2.7613
_cell_volume 2969.3(2)
_computing_cell_refinement
;
CrysAlisPro, Oxford Diffraction Ltd.,
Version 1.171.34.40 (release 27-08-2010 CrysAlis171 .NET)
(compiled Aug 27 2010,11:50:40)
;
_computing_data_collection
;
CrysAlisPro, Oxford Diffraction Ltd.,
Version 1.171.34.40 (release 27-08-2010 CrysAlis171 .NET)
(compiled Aug 27 2010,11:50:40)
;
_computing_data_reduction
;
CrysAlisPro, Oxford Diffraction Ltd.,
Version 1.171.34.40 (release 27-08-2010 CrysAlis171 .NET)
(compiled Aug 27 2010,11:50:40)
;
_computing_structure_refinement 'SHELXL-97 (Sheldrick, 1997)'
_computing_structure_solution 'SHELXS-97 (Sheldrick, 1990)'
_diffrn_ambient_temperature 298(2)
_diffrn_measured_fraction_theta_full 0.878
_diffrn_measured_fraction_theta_max 0.878
_diffrn_radiation_monochromator graphite
_diffrn_radiation_source 'fine-focus sealed tube'
_diffrn_radiation_type MoK\a
_diffrn_radiation_wavelength 0.71073
_diffrn_reflns_av_R_equivalents 0.0292
_diffrn_reflns_av_sigmaI/netI 0.0481
_diffrn_reflns_limit_h_max 10
_diffrn_reflns_limit_h_min -7
_diffrn_reflns_limit_k_max 21
_diffrn_reflns_limit_k_min -17
_diffrn_reflns_limit_l_max 27
_diffrn_reflns_limit_l_min -22
_diffrn_reflns_number 9034
_diffrn_reflns_theta_full 29.01
_diffrn_reflns_theta_max 29.01
_diffrn_reflns_theta_min 2.77
_exptl_absorpt_coefficient_mu 0.164
_exptl_absorpt_correction_T_max 0.9805
_exptl_absorpt_correction_T_min 0.9616
_exptl_absorpt_correction_type multi-scan
_exptl_crystal_colour orange
_exptl_crystal_density_diffrn 1.321
_exptl_crystal_density_method 'not measured'
_exptl_crystal_description BLOCK
_exptl_crystal_F_000 1232
_exptl_crystal_size_max 0.24
_exptl_crystal_size_mid 0.18
_exptl_crystal_size_min 0.12
_refine_diff_density_max 0.293
_refine_diff_density_min -0.279
_refine_diff_density_rms 0.041
_refine_ls_abs_structure_details 'Flack H D (1983), Acta Cryst. A39, 876-881'
_refine_ls_abs_structure_Flack -0.22(13)
_refine_ls_extinction_coef 0.0024(8)
_refine_ls_extinction_expression Fc^*^=kFc[1+0.001xFc^2^\l^3^/sin(2\q)]^-1/4^
_refine_ls_extinction_method SHELXL
_refine_ls_goodness_of_fit_ref 1.029
_refine_ls_hydrogen_treatment mixed
_refine_ls_matrix_type full
_refine_ls_number_parameters 384
_refine_ls_number_reflns 5089
_refine_ls_number_restraints 1
_refine_ls_restrained_S_all 1.029
_refine_ls_R_factor_all 0.0962
_refine_ls_R_factor_gt 0.0607
_refine_ls_shift/su_max 0.000
_refine_ls_shift/su_mean 0.000
_refine_ls_structure_factor_coef Fsqd
_refine_ls_weighting_details 'calc w=1/[\s^2^(Fo^2^)+(0.0711P)^2^+0.8177P] where P=(Fo^2^+2Fc^2^)/3'
_refine_ls_weighting_scheme calc
_refine_ls_wR_factor_gt 0.1390
_refine_ls_wR_factor_ref 0.1622
_reflns_number_gt 3398
_reflns_number_total 5089
_reflns_threshold_expression >2sigma(I)
_cod_data_source_file c1ob05258f.txt
_cod_data_source_block rn38
_cod_depositor_comments
;
The following automatic conversions were performed:
'_symmetry_cell_setting' value 'orthorhombic ' changed to 'orthorhombic'
according to '/home/saulius/struct/CIF-dictionaries/cif_core.dic'
dictionary named 'cif_core.dic' version 2.4.1 from 2010-06-29.

Automatic conversion script
Id: cif_fix_enum 1555 2011-01-17 13:19:09Z saulius 
;
_cod_database_code 7151877

loop_
_symmetry_equiv_pos_as_xyz
'x, y, z'
'-x, -y, z+1/2'
'x+1/2, -y+1/2, z'
'-x+1/2, y+1/2, z+1/2'

loop_
_atom_site_label
_atom_site_type_symbol
_atom_site_fract_x
_atom_site_fract_y
_atom_site_fract_z
_atom_site_U_iso_or_equiv
_atom_site_adp_type
_atom_site_occupancy
_atom_site_symmetry_multiplicity
_atom_site_calc_flag
_atom_site_refinement_flags
_atom_site_disorder_assembly
_atom_site_disorder_group
S1 S 0.35725(16) 0.51267(9) 0.43275(6) 0.0734(4) Uani 1 1 d . . .
O1 O 0.3154(5) 0.4708(3) 0.48775(18) 0.1010(14) Uani 1 1 d . . .
C33 C 0.3939(11) 0.6131(5) 0.4565(5) 0.118(3) Uani 1 1 d . . .
O3 O 0.5108(8) 0.4928(4) 0.4063(3) 0.159(3) Uani 1 1 d . . .
O2 O 0.2321(8) 0.5211(5) 0.3896(3) 0.174(3) Uani 1 1 d . . .
F3 F 0.4978(14) 0.6169(5) 0.4983(4) 0.282(6) Uani 1 1 d . . .
C23 C 0.6525(4) 0.4748(2) 0.26605(19) 0.0453(9) Uani 1 1 d . . .
H23 H 0.6298 0.4741 0.3082 0.054 Uiso 1 1 calc R . .
C26 C 0.2981(4) 0.5869(2) 0.2084(2) 0.0444(9) Uani 1 1 d . . .
N2 N 0.7818(3) 0.43411(19) 0.24550(16) 0.0444(8) Uani 1 1 d . . .
C6 C 0.3347(5) 0.5845(2) 0.14369(19) 0.0428(9) Uani 1 1 d . . .
C11 C 0.9797(5) 0.3969(2) 0.1620(2) 0.0489(10) Uani 1 1 d . . .
C8 C 0.5850(5) 0.5183(2) 0.16200(19) 0.0442(9) Uani 1 1 d . . .
C7 C 0.4773(4) 0.5526(2) 0.1202(2) 0.0468(9) Uani 1 1 d . . .
H7 H 0.5001 0.5541 0.0781 0.056 Uiso 1 1 calc R . .
N1 N 0.2032(4) 0.6160(2) 0.11152(16) 0.0481(8) Uani 1 1 d . . .
C27 C 0.1373(4) 0.6193(2) 0.2148(2) 0.0446(9) Uani 1 1 d . . .
C20 C 0.9878(5) 0.2711(3) 0.3729(2) 0.0522(10) Uani 1 1 d . . .
C9 C 0.7303(5) 0.4788(2) 0.1432(2) 0.0490(10) Uani 1 1 d . . .
H9 H 0.7613 0.4817 0.1019 0.059 Uiso 1 1 calc R . .
C5 C 0.0803(4) 0.6357(2) 0.1549(2) 0.0447(9) Uani 1 1 d . . .
C10 C 0.8268(4) 0.4365(2) 0.1834(2) 0.0441(9) Uani 1 1 d . . .
C18 C 0.8363(5) 0.2980(3) 0.2795(2) 0.0506(10) Uani 1 1 d . . .
H18 H 0.7796 0.2796 0.2450 0.061 Uiso 1 1 calc R . .
C2 C -0.1134(5) 0.6644(3) 0.2588(3) 0.0596(12) Uani 1 1 d . . .
C24 C 0.5509(4) 0.5178(2) 0.22746(18) 0.0439(9) Uani 1 1 d . . .
C25 C 0.4080(4) 0.5549(2) 0.2502(2) 0.0480(9) Uani 1 1 d . . .
H25 H 0.3883 0.5577 0.2926 0.058 Uiso 1 1 calc R . .
C17 C 0.8580(4) 0.3784(2) 0.2888(2) 0.0439(9) Uani 1 1 d . . .
C4 C -0.0763(5) 0.6679(2) 0.1460(2) 0.0518(10) Uani 1 1 d . . .
C1 C 0.0418(5) 0.6335(3) 0.2670(2) 0.0527(11) Uani 1 1 d . . .
H1 H 0.0814 0.6225 0.3064 0.063 Uiso 1 1 calc R . .
C3 C -0.1660(5) 0.6817(2) 0.1997(2) 0.0562(11) Uani 1 1 d . . .
H3 H -0.2691 0.7043 0.1954 0.067 Uiso 1 1 calc R . .
C19 C 0.9002(5) 0.2448(3) 0.3221(2) 0.0558(11) Uani 1 1 d . . .
H19 H 0.8839 0.1904 0.3164 0.067 Uiso 1 1 calc R . .
C30 C 0.1941(5) 0.6110(3) 0.0441(2) 0.0536(10) Uani 1 1 d . . .
H30A H 0.3020 0.6200 0.0270 0.064 Uiso 1 1 calc R . .
H30B H 0.1233 0.6531 0.0290 0.064 Uiso 1 1 calc R . .
C22 C 0.9439(5) 0.4069(3) 0.3384(2) 0.0520(10) Uani 1 1 d . . .
H22 H 0.9585 0.4614 0.3440 0.062 Uiso 1 1 calc R . .
C16 C 1.1261(5) 0.4041(3) 0.1935(3) 0.0589(12) Uani 1 1 d . . .
H16 H 1.1297 0.4317 0.2307 0.071 Uiso 1 1 calc R . .
C12 C 0.9775(6) 0.3554(3) 0.1071(3) 0.0675(13) Uani 1 1 d . . .
H12 H 0.8800 0.3498 0.0854 0.081 Uiso 1 1 calc R . .
C21 C 1.0089(5) 0.3526(3) 0.3802(2) 0.0553(11) Uani 1 1 d . . .
H21 H 1.0681 0.3714 0.4139 0.066 Uiso 1 1 calc R . .
C28 C -0.2207(6) 0.6809(4) 0.3152(3) 0.0842(17) Uani 1 1 d . . .
H28A H -0.1931 0.7320 0.3323 0.126 Uiso 1 1 calc R . .
H28B H -0.2032 0.6403 0.3458 0.126 Uiso 1 1 calc R . .
H28C H -0.3334 0.6809 0.3030 0.126 Uiso 1 1 calc R . .
C15 C 1.2646(6) 0.3710(3) 0.1702(3) 0.0763(16) Uani 1 1 d . . .
H15 H 1.3619 0.3757 0.1921 0.092 Uiso 1 1 calc R . .
C31 C 0.1309(6) 0.5320(3) 0.0210(3) 0.0767(15) Uani 1 1 d . . .
H31A H 0.2011 0.4900 0.0352 0.115 Uiso 1 1 calc R . .
H31B H 0.1288 0.5322 -0.0235 0.115 Uiso 1 1 calc R . .
H31C H 0.0225 0.5234 0.0365 0.115 Uiso 1 1 calc R . .
C14 C 1.2631(7) 0.3312(3) 0.1156(4) 0.085(2) Uani 1 1 d . . .
H14 H 1.3594 0.3102 0.0997 0.102 Uiso 1 1 calc R . .
C13 C 1.1193(8) 0.3218(3) 0.0837(3) 0.0871(19) Uani 1 1 d . . .
H13 H 1.1171 0.2933 0.0468 0.104 Uiso 1 1 calc R . .
C32 C 1.0538(6) 0.2134(3) 0.4199(2) 0.0710(14) Uani 1 1 d . . .
H32A H 0.9721 0.2031 0.4507 0.106 Uiso 1 1 calc R . .
H32B H 1.1487 0.2359 0.4393 0.106 Uiso 1 1 calc R . .
H32C H 1.0829 0.1644 0.3997 0.106 Uiso 1 1 calc R . .
C29 C -0.1524(6) 0.6880(3) 0.0844(3) 0.0726(15) Uani 1 1 d . . .
H29A H -0.1505 0.6418 0.0582 0.109 Uiso 1 1 calc R . .
H29B H -0.0917 0.7303 0.0651 0.109 Uiso 1 1 calc R . .
H29C H -0.2632 0.7048 0.0905 0.109 Uiso 1 1 calc R . .
F1 F 0.4380(8) 0.6578(3) 0.4093(3) 0.166(2) Uani 1 1 d . . .
F2 F 0.2647(13) 0.6455(5) 0.4785(4) 0.261(4) Uani 1 1 d . . .

loop_
_atom_site_aniso_label
_atom_site_aniso_U_11
_atom_site_aniso_U_22
_atom_site_aniso_U_33
_atom_site_aniso_U_23
_atom_site_aniso_U_13
_atom_site_aniso_U_12
S1 0.0916(9) 0.0867(9) 0.0418(6) 0.0025(7) -0.0008(7) -0.0161(7)
O1 0.133(3) 0.120(4) 0.050(2) 0.032(2) -0.004(2) -0.021(3)
C33 0.138(6) 0.109(6) 0.106(7) -0.012(5) 0.013(6) 0.006(5)
O3 0.200(5) 0.122(4) 0.154(6) 0.019(4) 0.098(5) 0.050(4)
O2 0.190(5) 0.241(8) 0.092(4) 0.065(5) -0.077(4) -0.126(5)
F3 0.456(13) 0.188(7) 0.203(8) 0.002(6) -0.179(9) -0.120(8)
C23 0.052(2) 0.052(2) 0.032(2) -0.0062(18) -0.0015(17) 0.0006(18)
C26 0.049(2) 0.046(2) 0.038(2) 0.0016(19) 0.0017(18) -0.0017(16)
N2 0.0439(16) 0.0516(18) 0.0379(19) -0.0008(16) -0.0040(15) -0.0003(14)
C6 0.047(2) 0.043(2) 0.038(2) 0.0059(19) 0.0012(18) -0.0028(15)
C11 0.054(2) 0.040(2) 0.052(3) 0.006(2) 0.011(2) -0.0008(16)
C8 0.043(2) 0.051(2) 0.038(2) 0.0032(19) 0.0003(17) -0.0003(16)
C7 0.051(2) 0.055(2) 0.034(2) 0.005(2) 0.0041(18) -0.0067(18)
N1 0.0528(18) 0.0505(19) 0.041(2) 0.0083(16) -0.0036(16) -0.0004(14)
C27 0.049(2) 0.042(2) 0.043(2) 0.0027(19) -0.0026(18) -0.0004(16)
C20 0.048(2) 0.060(3) 0.049(3) 0.007(2) 0.0010(19) 0.0041(19)
C9 0.050(2) 0.058(3) 0.039(2) 0.004(2) 0.0099(19) -0.0024(18)
C5 0.052(2) 0.0374(19) 0.045(3) 0.0004(18) -0.0040(19) -0.0022(16)
C10 0.044(2) 0.046(2) 0.042(2) 0.0005(19) 0.0054(17) -0.0051(16)
C18 0.052(2) 0.054(2) 0.047(3) -0.008(2) -0.0022(19) -0.0061(17)
C2 0.055(2) 0.053(2) 0.071(3) -0.007(2) 0.007(2) 0.0091(19)
C24 0.043(2) 0.053(2) 0.035(2) -0.0024(18) -0.0015(16) 0.0021(16)
C25 0.049(2) 0.061(2) 0.035(2) 0.002(2) -0.0013(18) 0.0041(17)
C17 0.0412(19) 0.047(2) 0.043(2) -0.0002(19) 0.0002(18) 0.0024(16)
C4 0.055(2) 0.044(2) 0.057(3) 0.002(2) -0.010(2) 0.0024(17)
C1 0.062(3) 0.050(2) 0.046(3) -0.003(2) 0.005(2) 0.0022(18)
C3 0.052(2) 0.046(2) 0.070(3) -0.001(2) -0.009(2) 0.0076(17)
C19 0.063(2) 0.043(2) 0.062(3) 0.002(2) 0.003(2) 0.0018(17)
C30 0.063(2) 0.057(3) 0.041(3) 0.010(2) -0.002(2) 0.0039(19)
C22 0.055(2) 0.046(2) 0.055(3) -0.002(2) -0.006(2) -0.0024(18)
C16 0.048(2) 0.056(2) 0.073(4) 0.010(2) 0.010(2) -0.0042(18)
C12 0.070(3) 0.061(3) 0.071(4) -0.005(3) 0.016(3) -0.003(2)
C21 0.053(2) 0.068(3) 0.045(3) -0.002(2) -0.005(2) 0.002(2)
C28 0.078(3) 0.095(4) 0.079(4) -0.020(3) 0.017(3) 0.019(3)
C15 0.060(3) 0.063(3) 0.106(5) 0.022(3) 0.018(3) 0.003(2)
C31 0.093(4) 0.067(3) 0.070(4) -0.008(3) -0.015(3) -0.002(3)
C14 0.073(3) 0.059(3) 0.124(6) 0.019(4) 0.043(4) 0.011(3)
C13 0.105(4) 0.058(3) 0.098(5) -0.011(3) 0.042(4) 0.003(3)
C32 0.074(3) 0.075(3) 0.064(4) 0.015(3) 0.006(2) 0.015(2)
C29 0.076(3) 0.065(3) 0.076(4) 0.006(3) -0.017(3) 0.019(2)
F1 0.250(6) 0.090(3) 0.157(5) 0.033(3) 0.048(4) -0.029(3)
F2 0.366(10) 0.186(7) 0.232(9) -0.011(6) 0.155(8) 0.079(7)

loop_
_atom_type_symbol
_atom_type_description
_atom_type_scat_dispersion_real
_atom_type_scat_dispersion_imag
_atom_type_scat_source
C C 0.0033 0.0016 'International Tables Vol C Tables 4.2.6.8 and 6.1.1.4'
H H 0.0000 0.0000 'International Tables Vol C Tables 4.2.6.8 and 6.1.1.4'
N N 0.0061 0.0033 'International Tables Vol C Tables 4.2.6.8 and 6.1.1.4'
O O 0.0106 0.0060 'International Tables Vol C Tables 4.2.6.8 and 6.1.1.4'
F F 0.0171 0.0103 'International Tables Vol C Tables 4.2.6.8 and 6.1.1.4'
S S 0.1246 0.1234 'International Tables Vol C Tables 4.2.6.8 and 6.1.1.4'

loop_
_geom_angle_atom_site_label_1
_geom_angle_atom_site_label_2
_geom_angle_atom_site_label_3
_geom_angle
_geom_angle_site_symmetry_1
_geom_angle_site_symmetry_3
_geom_angle_publ_flag
O2 S1 O3 114.0(5) . . ?
O2 S1 O1 115.6(3) . . ?
O3 S1 O1 115.7(3) . . ?
O2 S1 C33 102.7(5) . . ?
O3 S1 C33 100.8(4) . . ?
O1 S1 C33 105.4(4) . . ?
F3 C33 F2 106.0(10) . . ?
F3 C33 F1 110.3(9) . . ?
F2 C33 F1 105.8(8) . . ?
F3 C33 S1 111.8(7) . . ?
F2 C33 S1 111.6(7) . . ?
F1 C33 S1 111.1(6) . . ?
N2 C23 C24 123.0(4) . . ?
N2 C23 H23 118.5 . . ?
C24 C23 H23 118.5 . . ?
C25 C26 C6 119.4(4) . . ?
C25 C26 C27 133.1(4) . . ?
C6 C26 C27 107.3(4) . . ?
C23 N2 C10 121.0(3) . . ?
C23 N2 C17 116.9(3) . . ?
C10 N2 C17 121.5(3) . . ?
C7 C6 N1 128.4(4) . . ?
C7 C6 C26 123.1(4) . . ?
N1 C6 C26 108.5(3) . . ?
C12 C11 C16 118.6(4) . . ?
C12 C11 C10 118.8(4) . . ?
C16 C11 C10 122.5(4) . . ?
C7 C8 C9 122.7(4) . . ?
C7 C8 C24 121.2(4) . . ?
C9 C8 C24 116.1(4) . . ?
C6 C7 C8 117.4(4) . . ?
C6 C7 H7 121.3 . . ?
C8 C7 H7 121.3 . . ?
C6 N1 C5 108.0(3) . . ?
C6 N1 C30 121.2(3) . . ?
C5 N1 C30 129.7(3) . . ?
C1 C27 C5 121.7(3) . . ?
C1 C27 C26 131.2(4) . . ?
C5 C27 C26 107.0(4) . . ?
C19 C20 C21 117.9(4) . . ?
C19 C20 C32 121.2(4) . . ?
C21 C20 C32 120.8(4) . . ?
C10 C9 C8 122.9(4) . . ?
C10 C9 H9 118.6 . . ?
C8 C9 H9 118.6 . . ?
C27 C5 C4 120.4(4) . . ?
C27 C5 N1 109.2(3) . . ?
C4 C5 N1 130.4(4) . . ?
C9 C10 N2 118.2(4) . . ?
C9 C10 C11 121.2(4) . . ?
N2 C10 C11 120.5(4) . . ?
C17 C18 C19 119.0(4) . . ?
C17 C18 H18 120.5 . . ?
C19 C18 H18 120.5 . . ?
C3 C2 C1 119.0(4) . . ?
C3 C2 C28 121.3(4) . . ?
C1 C2 C28 119.7(5) . . ?
C23 C24 C25 121.2(4) . . ?
C23 C24 C8 118.6(4) . . ?
C25 C24 C8 119.9(4) . . ?
C26 C25 C24 118.9(4) . . ?
C26 C25 H25 120.6 . . ?
C24 C25 H25 120.6 . . ?
C22 C17 C18 121.7(4) . . ?
C22 C17 N2 119.8(4) . . ?
C18 C17 N2 118.5(4) . . ?
C3 C4 C5 115.6(4) . . ?
C3 C4 C29 118.7(4) . . ?
C5 C4 C29 125.7(4) . . ?
C2 C1 C27 118.5(4) . . ?
C2 C1 H1 120.8 . . ?
C27 C1 H1 120.8 . . ?
C2 C3 C4 124.8(4) . . ?
C2 C3 H3 117.6 . . ?
C4 C3 H3 117.6 . . ?
C20 C19 C18 121.2(4) . . ?
C20 C19 H19 119.4 . . ?
C18 C19 H19 119.4 . . ?
N1 C30 C31 113.4(4) . . ?
N1 C30 H30A 108.9 . . ?
C31 C30 H30A 108.9 . . ?
N1 C30 H30B 108.9 . . ?
C31 C30 H30B 108.9 . . ?
H30A C30 H30B 107.7 . . ?
C17 C22 C21 118.4(4) . . ?
C17 C22 H22 120.8 . . ?
C21 C22 H22 120.8 . . ?
C15 C16 C11 120.4(5) . . ?
C15 C16 H16 119.8 . . ?
C11 C16 H16 119.8 . . ?
C11 C12 C13 120.6(5) . . ?
C11 C12 H12 119.7 . . ?
C13 C12 H12 119.7 . . ?
C20 C21 C22 121.7(4) . . ?
C20 C21 H21 119.2 . . ?
C22 C21 H21 119.2 . . ?
C2 C28 H28A 109.5 . . ?
C2 C28 H28B 109.5 . . ?
H28A C28 H28B 109.5 . . ?
C2 C28 H28C 109.5 . . ?
H28A C28 H28C 109.5 . . ?
H28B C28 H28C 109.5 . . ?
C14 C15 C16 121.0(6) . . ?
C14 C15 H15 119.5 . . ?
C16 C15 H15 119.5 . . ?
C30 C31 H31A 109.5 . . ?
C30 C31 H31B 109.5 . . ?
H31A C31 H31B 109.5 . . ?
C30 C31 H31C 109.5 . . ?
H31A C31 H31C 109.5 . . ?
H31B C31 H31C 109.5 . . ?
C15 C14 C13 120.0(5) . . ?
C15 C14 H14 120.0 . . ?
C13 C14 H14 120.0 . . ?
C14 C13 C12 119.3(6) . . ?
C14 C13 H13 120.3 . . ?
C12 C13 H13 120.3 . . ?
C20 C32 H32A 109.5 . . ?
C20 C32 H32B 109.5 . . ?
H32A C32 H32B 109.5 . . ?
C20 C32 H32C 109.5 . . ?
H32A C32 H32C 109.5 . . ?
H32B C32 H32C 109.5 . . ?
C4 C29 H29A 109.5 . . ?
C4 C29 H29B 109.5 . . ?
H29A C29 H29B 109.5 . . ?
C4 C29 H29C 109.5 . . ?
H29A C29 H29C 109.5 . . ?
H29B C29 H29C 109.5 . . ?

loop_
_geom_bond_atom_site_label_1
_geom_bond_atom_site_label_2
_geom_bond_distance
_geom_bond_site_symmetry_2
_geom_bond_publ_flag
S1 O2 1.392(5) . ?
S1 O3 1.421(5) . ?
S1 O1 1.422(4) . ?
S1 C33 1.787(9) . ?
C33 F3 1.243(10) . ?
C33 F2 1.281(9) . ?
C33 F1 1.317(9) . ?
C23 N2 1.336(5) . ?
C23 C24 1.381(5) . ?
C23 H23 0.9300 . ?
C26 C25 1.384(5) . ?
C26 C6 1.431(6) . ?
C26 C27 1.432(5) . ?
N2 C10 1.391(5) . ?
N2 C17 1.463(5) . ?
C6 C7 1.381(5) . ?
C6 N1 1.387(5) . ?
C11 C12 1.377(7) . ?
C11 C16 1.383(6) . ?
C11 C10 1.491(5) . ?
C8 C7 1.388(5) . ?
C8 C9 1.422(5) . ?
C8 C24 1.441(6) . ?
C7 H7 0.9300 . ?
N1 C5 1.415(5) . ?
N1 C30 1.462(6) . ?
C27 C1 1.393(6) . ?
C27 C5 1.402(6) . ?
C20 C19 1.383(6) . ?
C20 C21 1.388(6) . ?
C20 C32 1.503(6) . ?
C9 C10 1.371(6) . ?
C9 H9 0.9300 . ?
C5 C4 1.406(5) . ?
C18 C17 1.375(6) . ?
C18 C19 1.384(6) . ?
C18 H18 0.9300 . ?
C2 C3 1.379(7) . ?
C2 C1 1.384(6) . ?
C2 C28 1.528(7) . ?
C24 C25 1.414(5) . ?
C25 H25 0.9300 . ?
C17 C22 1.368(6) . ?
C4 C3 1.393(7) . ?
C4 C29 1.509(7) . ?
C1 H1 0.9300 . ?
C3 H3 0.9300 . ?
C19 H19 0.9300 . ?
C30 C31 1.508(7) . ?
C30 H30A 0.9700 . ?
C30 H30B 0.9700 . ?
C22 C21 1.388(6) . ?
C22 H22 0.9300 . ?
C16 C15 1.360(7) . ?
C16 H16 0.9300 . ?
C12 C13 1.386(7) . ?
C12 H12 0.9300 . ?
C21 H21 0.9300 . ?
C28 H28A 0.9600 . ?
C28 H28B 0.9600 . ?
C28 H28C 0.9600 . ?
C15 C14 1.356(9) . ?
C15 H15 0.9300 . ?
C31 H31A 0.9600 . ?
C31 H31B 0.9600 . ?
C31 H31C 0.9600 . ?
C14 C13 1.374(9) . ?
C14 H14 0.9300 . ?
C13 H13 0.9300 . ?
C32 H32A 0.9600 . ?
C32 H32B 0.9600 . ?
C32 H32C 0.9600 . ?
C29 H29A 0.9600 . ?
C29 H29B 0.9600 . ?
C29 H29C 0.9600 . ?

loop_
_cod_related_entry_id
_cod_related_entry_database
_cod_related_entry_code
1 ChemSpider 26997449
